data_1553607
loop_
_publ_author_name
'Li, Yingying'
'Gao, Mingchun'
'Liu, Bingxin'
'Xu, Bin'

_publ_section_title
;
 Copper nitrate-mediated chemo- and regioselective annulation from two
 different alkynes: a direct route to isoxazoles
;
_journal_issue 3
_journal_name_full 'Organic Chemistry Frontiers'
_journal_page_first 445
_journal_paper_doi 10.1039/C6QO00704J
_journal_volume 4
_journal_year 2017
_chemical_formula_moiety 'C19 H12 N2 O4'
_chemical_formula_sum 'C19 H12 N2 O4'
_chemical_formula_weight 332.31
_chemical_name_common 2-((3-benzoylisoxazol-5-yl)methyl)isoindoline-1,3-dione
_space_group_IT_number 2
_space_group_name_Hall '-P 1'
_space_group_name_H-M_alt 'P -1'
_symmetry_cell_setting triclinic
_symmetry_space_group_name_H-M 'P -1'
_atom_sites_solution_hydrogens geom
_atom_sites_solution_primary direct
_atom_sites_solution_secondary difmap
_audit_creation_method SHELXL-97
_audit_update_record
;
2016-09-04 deposited with the CCDC.
2016-12-20 downloaded from the CCDC.
;
_cell_angle_alpha 92.727(13)
_cell_angle_beta 102.604(12)
_cell_angle_gamma 98.233(11)
_cell_formula_units_Z 2
_cell_length_a 8.066(8)
_cell_length_b 8.242(8)
_cell_length_c 12.157(13)
_cell_measurement_reflns_used 1850
_cell_measurement_temperature 293(2)
_cell_measurement_theta_max 25.02
_cell_measurement_theta_min 1.72
_cell_volume 778.0(14)
_computing_structure_refinement 'SHELXL-97 (Sheldrick, 1997)'
_diffrn_ambient_temperature 293(2)
_diffrn_detector_area_resol_mean 10.0
_diffrn_measured_fraction_theta_full 0.983
_diffrn_measured_fraction_theta_max 0.983
_diffrn_measurement_device_type 'Bruker SMART APEX-II'
_diffrn_measurement_method \w
_diffrn_radiation_monochromator graphite
_diffrn_radiation_source 'fine-focus sealed tube'
_diffrn_radiation_type MoK\a
_diffrn_radiation_wavelength 0.71073
_diffrn_reflns_av_R_equivalents 0.0128
_diffrn_reflns_av_sigmaI/netI 0.0250
_diffrn_reflns_limit_h_max 9
_diffrn_reflns_limit_h_min -9
_diffrn_reflns_limit_k_max 6
_diffrn_reflns_limit_k_min -9
_diffrn_reflns_limit_l_max 12
_diffrn_reflns_limit_l_min -14
_diffrn_reflns_number 4051
_diffrn_reflns_theta_full 25.02
_diffrn_reflns_theta_max 25.02
_diffrn_reflns_theta_min 1.72
_diffrn_standards_decay_% 0
_diffrn_standards_interval_count 0
_diffrn_standards_interval_time 0
_diffrn_standards_number 0
_exptl_absorpt_coefficient_mu 0.102
_exptl_absorpt_correction_T_max 0.983
_exptl_absorpt_correction_T_min 0.977
_exptl_absorpt_correction_type multi-scan
_exptl_absorpt_process_details 'ABSCOR (Higashi, 1995)'
_exptl_crystal_colour colorless
_exptl_crystal_density_diffrn 1.419
_exptl_crystal_density_method 'not measured'
_exptl_crystal_description prism
_exptl_crystal_F_000 344
_exptl_crystal_size_max 0.23
_exptl_crystal_size_mid 0.19
_exptl_crystal_size_min 0.17
_refine_diff_density_max 0.168
_refine_diff_density_min -0.137
_refine_diff_density_rms 0.033
_refine_ls_extinction_coef 0.024(4)
_refine_ls_extinction_expression Fc^*^=kFc[1+0.001xFc^2^\l^3^/sin(2\q)]^-1/4^
_refine_ls_extinction_method none
_refine_ls_goodness_of_fit_ref 1.086
_refine_ls_hydrogen_treatment constr
_refine_ls_matrix_type full
_refine_ls_number_parameters 227
_refine_ls_number_reflns 2700
_refine_ls_number_restraints 0
_refine_ls_restrained_S_all 1.086
_refine_ls_R_factor_all 0.0515
_refine_ls_R_factor_gt 0.0390
_refine_ls_shift/su_max 0.000
_refine_ls_shift/su_mean 0.000
_refine_ls_structure_factor_coef Fsqd
_refine_ls_weighting_details 'calc w=1/[\s^2^(Fo^2^)+(0.0539P)^2^+0.0617P] where P=(Fo^2^+2Fc^2^)/3'
_refine_ls_weighting_scheme calc
_refine_ls_wR_factor_gt 0.0985
_refine_ls_wR_factor_ref 0.1077
_reflns_number_gt 2122
_reflns_number_total 2700
_reflns_threshold_expression >2sigma(I)
_cod_data_source_file c6qo00704j2.cif
_cod_data_source_block compound_3ka
_cod_depositor_comments
;
The following automatic conversions were performed:

data item '_symmetry_cell_setting' value 'Triclinic' was changed to
'triclinic' in accordance with the
/home/saulius/struct/COD-crude-data/automatic-downloads/DataCite-retrospective/RSC/depositions/lib/dictionaries/cif_core.dic
dictionary named 'cif_core.dic' version 2.4.2 last updated on
2011-04-26.

Automatic conversion script
Id: cif_fix_values 6909 2019-04-08 15:41:33Z antanas 
;
_cod_database_code 1553607

loop_
_symmetry_equiv_pos_as_xyz
'x, y, z'
'-x, -y, -z'

loop_
_atom_site_label
_atom_site_type_symbol
_atom_site_fract_x
_atom_site_fract_y
_atom_site_fract_z
_atom_site_U_iso_or_equiv
_atom_site_adp_type
_atom_site_occupancy
_atom_site_symmetry_multiplicity
_atom_site_calc_flag
_atom_site_refinement_flags
O2 O 0.53130(17) 0.00887(16) 0.13461(10) 0.0616(4) Uani 1 1 d .
N2 N 0.23049(17) 0.30419(16) 0.10290(11) 0.0467(4) Uani 1 1 d .
O3 O -0.02777(17) 0.13830(15) 0.09478(12) 0.0688(4) Uani 1 1 d .
O1 O 0.68711(18) 0.14513(16) 0.50372(11) 0.0716(4) Uani 1 1 d .
O4 O 0.44341(16) 0.52867(18) 0.12621(14) 0.0813(5) Uani 1 1 d .
N1 N 0.6261(2) -0.04221(19) 0.23462(13) 0.0616(4) Uani 1 1 d .
C13 C 0.01238(19) 0.43382(18) 0.14012(12) 0.0406(4) Uani 1 1 d .
C18 C 0.1559(2) 0.55197(19) 0.15106(13) 0.0438(4) Uani 1 1 d .
C8 C 0.5845(2) 0.03989(19) 0.31635(14) 0.0456(4) Uani 1 1 d .
C12 C 0.0589(2) 0.27256(19) 0.10985(13) 0.0450(4) Uani 1 1 d .
C19 C 0.2978(2) 0.4705(2) 0.12649(14) 0.0505(4) Uani 1 1 d .
C10 C 0.4356(2) 0.11942(19) 0.16267(14) 0.0465(4) Uani 1 1 d .
C9 C 0.4649(2) 0.1443(2) 0.27517(14) 0.0484(4) Uani 1 1 d .
H9 H 0.4171 0.2146 0.3170 0.058 Uiso 1 1 calc R
C1 C 0.7296(2) -0.1295(2) 0.47239(14) 0.0484(4) Uani 1 1 d .
C14 C -0.1408(2) 0.4741(2) 0.15639(14) 0.0520(4) Uani 1 1 d .
H14 H -0.2370 0.3941 0.1496 0.062 Uiso 1 1 calc R
C11 C 0.3243(2) 0.1828(2) 0.06472(15) 0.0566(5) Uani 1 1 d .
H11A H 0.3951 0.2323 0.0163 0.068 Uiso 1 1 calc R
H11B H 0.2434 0.0921 0.0207 0.068 Uiso 1 1 calc R
C16 C -0.0042(3) 0.7557(2) 0.19376(16) 0.0642(5) Uani 1 1 d .
H16 H -0.0115 0.8650 0.2118 0.077 Uiso 1 1 calc R
C2 C 0.8684(2) -0.1201(3) 0.56439(15) 0.0602(5) Uani 1 1 d .
H2 H 0.9224 -0.0181 0.6003 0.072 Uiso 1 1 calc R
C7 C 0.6692(2) 0.0259(2) 0.43719(15) 0.0497(4) Uani 1 1 d .
C6 C 0.6491(3) -0.2816(2) 0.42090(17) 0.0620(5) Uani 1 1 d .
H6 H 0.5569 -0.2898 0.3587 0.074 Uiso 1 1 calc R
C17 C 0.1506(2) 0.7147(2) 0.17807(16) 0.0599(5) Uani 1 1 d .
H17 H 0.2472 0.7945 0.1856 0.072 Uiso 1 1 calc R
C15 C -0.1467(3) 0.6378(2) 0.18311(15) 0.0592(5) Uani 1 1 d .
H15 H -0.2488 0.6685 0.1940 0.071 Uiso 1 1 calc R
C4 C 0.8444(3) -0.4116(3) 0.5531(2) 0.0806(7) Uani 1 1 d .
H4 H 0.8820 -0.5065 0.5807 0.097 Uiso 1 1 calc R
C3 C 0.9261(3) -0.2606(3) 0.60261(19) 0.0742(6) Uani 1 1 d .
H3 H 1.0215 -0.2529 0.6626 0.089 Uiso 1 1 calc R
C5 C 0.7066(3) -0.4228(3) 0.4626(2) 0.0788(6) Uani 1 1 d .
H5 H 0.6512 -0.5256 0.4288 0.095 Uiso 1 1 calc R

loop_
_atom_site_aniso_label
_atom_site_aniso_U_11
_atom_site_aniso_U_22
_atom_site_aniso_U_33
_atom_site_aniso_U_23
_atom_site_aniso_U_13
_atom_site_aniso_U_12
O2 0.0732(9) 0.0723(8) 0.0505(7) 0.0050(6) 0.0182(6) 0.0425(7)
N2 0.0456(8) 0.0436(8) 0.0525(8) -0.0005(6) 0.0098(6) 0.0154(6)
O3 0.0704(9) 0.0423(7) 0.0897(10) -0.0026(6) 0.0177(7) -0.0009(6)
O1 0.0874(10) 0.0609(8) 0.0635(9) -0.0078(7) 0.0084(7) 0.0198(7)
O4 0.0438(8) 0.0797(10) 0.1192(13) -0.0037(9) 0.0234(8) 0.0018(7)
N1 0.0689(10) 0.0719(10) 0.0535(9) 0.0095(8) 0.0159(8) 0.0384(8)
C13 0.0423(9) 0.0414(9) 0.0381(8) 0.0043(6) 0.0068(7) 0.0098(7)
C18 0.0435(9) 0.0412(9) 0.0455(9) 0.0032(7) 0.0067(7) 0.0086(7)
C8 0.0458(9) 0.0430(9) 0.0515(10) 0.0034(7) 0.0158(8) 0.0112(7)
C12 0.0477(9) 0.0409(9) 0.0446(9) 0.0018(7) 0.0064(7) 0.0075(7)
C19 0.0412(10) 0.0522(10) 0.0562(10) 0.0033(8) 0.0077(8) 0.0071(8)
C10 0.0460(9) 0.0424(9) 0.0554(10) 0.0007(7) 0.0157(8) 0.0164(7)
C9 0.0500(10) 0.0484(9) 0.0516(10) -0.0008(7) 0.0164(8) 0.0181(7)
C1 0.0492(10) 0.0535(10) 0.0481(10) 0.0104(8) 0.0180(8) 0.0136(8)
C14 0.0433(9) 0.0595(11) 0.0553(10) 0.0096(8) 0.0121(8) 0.0122(8)
C11 0.0612(11) 0.0602(11) 0.0528(10) -0.0022(8) 0.0116(9) 0.0287(9)
C16 0.0795(14) 0.0494(11) 0.0642(12) -0.0022(9) 0.0080(10) 0.0271(10)
C2 0.0583(11) 0.0746(13) 0.0502(11) 0.0149(9) 0.0147(9) 0.0113(9)
C7 0.0479(10) 0.0511(10) 0.0522(10) 0.0014(8) 0.0154(8) 0.0095(8)
C6 0.0669(12) 0.0549(11) 0.0648(12) 0.0060(9) 0.0132(10) 0.0144(9)
C17 0.0598(11) 0.0424(10) 0.0726(13) -0.0003(8) 0.0075(9) 0.0050(8)
C15 0.0602(12) 0.0661(12) 0.0579(11) 0.0066(9) 0.0138(9) 0.0306(10)
C4 0.0935(17) 0.0839(17) 0.0869(16) 0.0406(13) 0.0419(14) 0.0451(14)
C3 0.0658(13) 0.1017(18) 0.0664(13) 0.0396(13) 0.0216(10) 0.0298(12)
C5 0.1009(18) 0.0557(12) 0.0893(16) 0.0151(11) 0.0334(14) 0.0227(12)

loop_
_atom_type_symbol
_atom_type_description
_atom_type_scat_dispersion_real
_atom_type_scat_dispersion_imag
_atom_type_scat_source
C C 0.0033 0.0016 'International Tables Vol C Tables 4.2.6.8 and 6.1.1.4'
H H 0.0000 0.0000 'International Tables Vol C Tables 4.2.6.8 and 6.1.1.4'
N N 0.0061 0.0033 'International Tables Vol C Tables 4.2.6.8 and 6.1.1.4'
O O 0.0106 0.0060 'International Tables Vol C Tables 4.2.6.8 and 6.1.1.4'

loop_
_geom_angle_atom_site_label_1
_geom_angle_atom_site_label_2
_geom_angle_atom_site_label_3
_geom_angle
C10 O2 N1 108.50(13)
C12 N2 C19 111.74(13)
C12 N2 C11 124.64(15)
C19 N2 C11 123.34(16)
C8 N1 O2 105.05(14)
C14 C13 C18 121.37(16)
C14 C13 C12 130.60(15)
C18 C13 C12 108.03(15)
C17 C18 C13 121.05(16)
C17 C18 C19 130.60(15)
C13 C18 C19 108.33(16)
N1 C8 C9 112.05(16)
N1 C8 C7 120.72(16)
C9 C8 C7 127.10(15)
O3 C12 N2 124.69(16)
O3 C12 C13 129.27(17)
N2 C12 C13 106.03(13)
O4 C19 N2 124.40(17)
O4 C19 C18 129.73(17)
N2 C19 C18 105.87(15)
C9 C10 O2 109.81(14)
C9 C10 C11 135.36(16)
O2 C10 C11 114.83(15)
C10 C9 C8 104.59(15)
C6 C1 C2 119.24(17)
C6 C1 C7 122.68(17)
C2 C1 C7 118.02(16)
C13 C14 C15 117.71(16)
N2 C11 C10 110.91(15)
C15 C16 C17 121.19(18)
C3 C2 C1 120.4(2)
O1 C7 C1 122.00(17)
O1 C7 C8 117.86(16)
C1 C7 C8 120.14(15)
C1 C6 C5 119.6(2)
C18 C17 C16 117.62(17)
C16 C15 C14 121.05(18)
C3 C4 C5 119.8(2)
C4 C3 C2 120.5(2)
C4 C5 C6 120.5(2)

loop_
_geom_bond_atom_site_label_1
_geom_bond_atom_site_label_2
_geom_bond_distance
O2 C10 1.352(2)
O2 N1 1.405(2)
N2 C12 1.393(3)
N2 C19 1.392(2)
N2 C11 1.454(2)
O3 C12 1.204(2)
O1 C7 1.214(2)
O4 C19 1.204(2)
N1 C8 1.305(2)
C13 C14 1.376(3)
C13 C18 1.380(2)
C13 C12 1.483(2)
C18 C17 1.375(3)
C18 C19 1.483(3)
C8 C9 1.410(2)
C8 C7 1.496(3)
C10 C9 1.337(3)
C10 C11 1.491(2)
C1 C6 1.379(3)
C1 C2 1.389(3)
C1 C7 1.484(3)
C14 C15 1.382(3)
C16 C15 1.373(3)
C16 C17 1.389(3)
C2 C3 1.373(3)
C6 C5 1.391(3)
C4 C3 1.366(3)
C4 C5 1.372(3)
